data_7103458
loop_
_publ_author_name
'K\"uhn, Elisabeth'
'Bulach, V\'eronique'
'Hosseini, Mir Wais'

_publ_section_title
;
 Molecular tectonics: control of pore size and polarity in 3-D
 hexagonal coordination networks based on porphyrins and a zinc cation.
;
_journal_issue 41
_journal_name_full 'Chemical communications (Cambridge, England)'
_journal_page_first 5104
_journal_page_last 5106
_journal_paper_doi 10.1039/b812831f
_journal_year 2008
_chemical_formula_sum 'C44 H26 F6 N6'
_chemical_formula_weight 752.71
_chemical_name_systematic
;
?
;
_space_group_IT_number 15
_symmetry_cell_setting monoclinic
_symmetry_space_group_name_Hall '-C 2yc'
_symmetry_space_group_name_H-M 'C 1 2/c 1'
_atom_sites_solution_hydrogens geom
_atom_sites_solution_primary direct
_atom_sites_solution_secondary difmap
_audit_creation_method SHELXL-97
_cell_angle_alpha 90.00
_cell_angle_beta 99.463(6)
_cell_angle_gamma 90.00
_cell_formula_units_Z 8
_cell_length_a 32.844(16)
_cell_length_b 18.240(9)
_cell_length_c 11.775(6)
_cell_measurement_reflns_used 877
_cell_measurement_temperature 173(2)
_cell_measurement_theta_max 26.50
_cell_measurement_theta_min 3.52
_cell_volume 6958(6)
_computing_cell_refinement 'Bruker SMART'
_computing_data_collection 'Bruker SMART'
_computing_data_reduction 'Bruker SAINT'
_computing_molecular_graphics 'Bruker SHELXTL'
_computing_publication_material 'Bruker SHELXTL'
_computing_structure_refinement 'SHELXL-97 (Sheldrick, 1997)'
_computing_structure_solution 'SHELXS-97 (Sheldrick, 1990)'
_diffrn_ambient_temperature 173(2)
_diffrn_measured_fraction_theta_full 0.956
_diffrn_measured_fraction_theta_max 0.956
_diffrn_measurement_device_type 'CCD area detector'
_diffrn_measurement_method 'phi and omega scans'
_diffrn_radiation_monochromator graphite
_diffrn_radiation_source 'fine-focus sealed tube'
_diffrn_radiation_type MoK\a
_diffrn_radiation_wavelength 0.71073
_diffrn_reflns_av_R_equivalents 0.0674
_diffrn_reflns_av_sigmaI/netI 0.1689
_diffrn_reflns_limit_h_max 42
_diffrn_reflns_limit_h_min -41
_diffrn_reflns_limit_k_max 23
_diffrn_reflns_limit_k_min -22
_diffrn_reflns_limit_l_max 2
_diffrn_reflns_limit_l_min -15
_diffrn_reflns_number 13895
_diffrn_reflns_theta_full 27.51
_diffrn_reflns_theta_max 27.51
_diffrn_reflns_theta_min 3.52
_exptl_absorpt_coefficient_mu 0.109
_exptl_absorpt_correction_T_max 0.9978
_exptl_absorpt_correction_T_min 0.9680
_exptl_absorpt_correction_type multi-scan
_exptl_absorpt_process_details sadabs
_exptl_crystal_colour red
_exptl_crystal_density_diffrn 1.437
_exptl_crystal_density_meas ?
_exptl_crystal_density_method 'not measured'
_exptl_crystal_description plate
_exptl_crystal_F_000 3088
_exptl_crystal_size_max 0.30
_exptl_crystal_size_mid 0.16
_exptl_crystal_size_min 0.02
_refine_diff_density_max 0.642
_refine_diff_density_min -0.653
_refine_diff_density_rms 0.072
_refine_ls_extinction_method none
_refine_ls_goodness_of_fit_ref 1.044
_refine_ls_hydrogen_treatment constr
_refine_ls_matrix_type full
_refine_ls_number_parameters 503
_refine_ls_number_reflns 7657
_refine_ls_number_restraints 12
_refine_ls_restrained_S_all 1.052
_refine_ls_R_factor_all 0.2267
_refine_ls_R_factor_gt 0.0894
_refine_ls_shift/su_max 0.002
_refine_ls_shift/su_mean 0.000
_refine_ls_structure_factor_coef Fsqd
_refine_ls_weighting_details 'calc w=1/[\s^2^(Fo^2^)+(0.1000P)^2^+0.1744P] where P=(Fo^2^+2Fc^2^)/3'
_refine_ls_weighting_scheme calc
_refine_ls_wR_factor_gt 0.2070
_refine_ls_wR_factor_ref 0.2726
_reflns_number_gt 2751
_reflns_number_total 7657
_reflns_threshold_expression >2sigma(I)
_cod_data_source_file b812831f.txt
_cod_data_source_block e883a
_cod_depositor_comments
;
The following automatic conversions were performed:
'_symmetry_cell_setting' value 'Monoclinic' changed to 'monoclinic'
according to '/home/saulius/struct/CIF-dictionaries/cif_core.dic'
dictionary named 'cif_core.dic' version 2.4.1 from 2010-06-29.

Automatic conversion script
Id: cif_fix_enum 1527 2010-12-29 10:47:43Z saulius 

The following automatic conversions were performed:

'_exptl_crystal_density_meas' value 'none' was changed to '?' - the
value is perceived as not measured.

Automatic conversion script
Id: cif_fix_values 3008 2015-01-20 13:52:24Z robertas 
;
_cod_original_sg_symbol_H-M C2/c
_cod_database_code 7103458

loop_
_symmetry_equiv_pos_as_xyz
'x, y, z'
'-x, y, -z+1/2'
'x+1/2, y+1/2, z'
'-x+1/2, y+1/2, -z+1/2'
'-x, -y, -z'
'x, -y, z-1/2'
'-x+1/2, -y+1/2, -z'
'x+1/2, -y+1/2, z-1/2'

loop_
_atom_site_label
_atom_site_type_symbol
_atom_site_fract_x
_atom_site_fract_y
_atom_site_fract_z
_atom_site_U_iso_or_equiv
_atom_site_adp_type
_atom_site_occupancy
_atom_site_symmetry_multiplicity
_atom_site_calc_flag
_atom_site_refinement_flags
_atom_site_disorder_assembly
_atom_site_disorder_group
N1 N 0.17361(12) 0.3186(2) 1.0377(3) 0.0408(10) Uani 1 1 d . A 1
H1A H 0.1806 0.3398 0.9765 0.049 Uiso 1 1 calc R A 1
N2 N 0.24802(11) 0.3669(2) 0.9684(3) 0.0376(10) Uani 1 1 d . A 1
N3 N 0.20244(12) 0.4218(2) 0.7459(3) 0.0402(10) Uani 1 1 d . A 1
H3A H 0.1959 0.3966 0.8040 0.048 Uiso 1 1 calc R A 1
N4 N 0.12865(12) 0.3632(2) 0.8105(3) 0.0416(10) Uani 1 1 d . A 1
C1 C 0.13432(15) 0.2964(3) 1.0494(4) 0.0399(12) Uani 1 1 d . A 1
C2 C 0.13670(16) 0.2653(3) 1.1604(4) 0.0468(14) Uani 1 1 d . A 1
H2 H 0.1142 0.2451 1.1915 0.056 Uiso 1 1 calc R A 1
C3 C 0.17609(16) 0.2691(3) 1.2148(4) 0.0446(13) Uani 1 1 d . A 1
H3 H 0.1861 0.2527 1.2908 0.053 Uiso 1 1 calc R A 1
C4 C 0.20005(15) 0.3021(3) 1.1376(4) 0.0398(12) Uani 1 1 d . A 1
C5 C 0.24260(15) 0.3154(3) 1.1579(4) 0.0386(12) Uani 1 1 d . A 1
C6 C 0.26522(15) 0.3413(3) 1.0766(4) 0.0395(12) Uani 1 1 d . A 1
C7 C 0.30923(14) 0.3545(3) 1.0955(4) 0.0427(13) Uani 1 1 d . A 1
H7 H 0.3281 0.3425 1.1630 0.051 Uiso 1 1 calc R A 1
C8 C 0.31863(15) 0.3869(3) 1.0006(4) 0.0425(13) Uani 1 1 d . A 1
H8 H 0.3453 0.4006 0.9874 0.051 Uiso 1 1 calc R A 1
C9 C 0.28018(15) 0.3967(3) 0.9225(4) 0.0407(12) Uani 1 1 d . A 1
C10 C 0.27727(15) 0.4350(3) 0.8190(3) 0.0387(12) Uani 1 1 d . A 1
C11 C 0.24109(15) 0.4479(3) 0.7383(4) 0.0391(12) Uani 1 1 d . A 1
C12 C 0.23821(16) 0.4876(3) 0.6337(4) 0.0442(13) Uani 1 1 d . A 1
H12 H 0.2602 0.5126 0.6068 0.053 Uiso 1 1 calc R A 1
C13 C 0.19823(16) 0.4835(3) 0.5783(4) 0.0438(13) Uani 1 1 d . A 1
H13 H 0.1875 0.5050 0.5061 0.053 Uiso 1 1 calc R A 1
C14 C 0.17561(15) 0.4412(3) 0.6490(4) 0.0410(12) Uani 1 1 d . A 1
C15 C 0.13381(15) 0.4202(3) 0.6231(4) 0.0410(12) Uani 1 1 d . A 1
C16 C 0.11249(15) 0.3829(3) 0.6987(4) 0.0404(12) Uani 1 1 d . A 1
C17 C 0.07042(16) 0.3577(3) 0.6715(4) 0.0502(14) Uani 1 1 d . A 1
H17 H 0.0528 0.3628 0.5994 0.060 Uiso 1 1 calc R A 1
C18 C 0.06044(16) 0.3256(3) 0.7666(4) 0.0475(14) Uani 1 1 d . A 1
H18 H 0.0346 0.3048 0.7748 0.057 Uiso 1 1 calc R A 1
C19 C 0.09725(15) 0.3292(3) 0.8539(4) 0.0438(13) Uani 1 1 d . A 1
C20 C 0.09886(15) 0.3030(3) 0.9659(4) 0.0422(13) Uani 1 1 d . A 1
C21 C 0.26403(15) 0.3042(3) 1.2782(4) 0.0399(12) Uani 1 1 d . A 1
C22 C 0.29862(16) 0.2599(3) 1.3083(4) 0.0469(13) Uani 1 1 d . A 1
H22 H 0.3089 0.2322 1.2510 0.056 Uiso 1 1 calc R A 1
C23 C 0.31785(17) 0.2565(3) 1.4210(4) 0.0501(14) Uani 1 1 d . A 1
H23 H 0.3417 0.2265 1.4387 0.060 Uiso 1 1 calc R A 1
N5 N 0.30514(14) 0.2925(3) 1.5067(3) 0.0534(12) Uani 1 1 d . A 1
C24 C 0.27109(17) 0.3337(3) 1.4785(4) 0.0496(14) Uani 1 1 d . A 1
H24 H 0.2609 0.3587 1.5388 0.060 Uiso 1 1 calc R A 1
C25 C 0.24991(14) 0.3421(3) 1.3683(4) 0.0421(13) Uani 1 1 d . A 1
H25 H 0.2263 0.3729 1.3534 0.050 Uiso 1 1 calc R A 1
C26 C 0.31664(15) 0.4675(3) 0.7921(4) 0.0399(12) Uani 1 1 d . A 1
C27 C 0.33739(15) 0.4355(3) 0.7113(4) 0.0463(13) Uani 1 1 d . A 1
H27 H 0.3258 0.3946 0.6677 0.056 Uiso 1 1 calc R A 1
C28 C 0.37507(16) 0.4636(3) 0.6944(4) 0.0508(14) Uani 1 1 d . A 1
H28 H 0.3891 0.4422 0.6382 0.061 Uiso 1 1 calc R A 1
C29 C 0.39245(16) 0.5224(3) 0.7585(4) 0.0507(14) Uani 1 1 d . A 1
C30 C 0.4341(2) 0.5480(5) 0.7460(6) 0.083(2) Uani 1 1 d . A 1
F1 F 0.46340(12) 0.5157(4) 0.8207(4) 0.159(2) Uani 1 1 d . A 1
F2 F 0.43962(14) 0.6190(3) 0.7652(4) 0.128(2) Uani 1 1 d . A 1
F3 F 0.44350(11) 0.5370(2) 0.6419(3) 0.1012(14) Uani 1 1 d . A 1
C31 C 0.37211(16) 0.5552(3) 0.8379(4) 0.0532(14) Uani 1 1 d . A 1
H31 H 0.3840 0.5961 0.8813 0.064 Uiso 1 1 calc R A 1
C32 C 0.33374(15) 0.5278(3) 0.8542(4) 0.0467(13) Uani 1 1 d . A 1
H32 H 0.3193 0.5507 0.9082 0.056 Uiso 1 1 calc R A 1
C33 C 0.11111(15) 0.4387(3) 0.5060(3) 0.0390(12) Uani 1 1 d . A 1
C34 C 0.12527(17) 0.4145(3) 0.4064(4) 0.0493(14) Uani 1 1 d . A 1
H34 H 0.1503 0.3877 0.4123 0.059 Uiso 1 1 calc R A 1
C35 C 0.10277(18) 0.4298(3) 0.3004(4) 0.0524(15) Uani 1 1 d . A 1
H35 H 0.1130 0.4126 0.2342 0.063 Uiso 1 1 calc R A 1
N6 N 0.06731(15) 0.4674(3) 0.2846(3) 0.0577(13) Uani 1 1 d . A 1
C36 C 0.05392(17) 0.4914(3) 0.3797(4) 0.0531(15) Uani 1 1 d . A 1
H36 H 0.0289 0.5185 0.3708 0.064 Uiso 1 1 calc R A 1
C37 C 0.07484(16) 0.4788(3) 0.4909(4) 0.0479(14) Uani 1 1 d . A 1
H37 H 0.0643 0.4975 0.5556 0.058 Uiso 1 1 calc R A 1
C38 C 0.05979(15) 0.2769(3) 1.0002(4) 0.0409(12) Uani 1 1 d . A 1
C39 C 0.04639(18) 0.2053(4) 0.9820(5) 0.0670(18) Uani 1 1 d . A 1
H39 H 0.0628 0.1715 0.9480 0.080 Uiso 1 1 calc R A 1
C40 C 0.00927(19) 0.1819(4) 1.0127(5) 0.0735(19) Uani 1 1 d . A 1
H40 H -0.0003 0.1332 0.9962 0.088 Uiso 1 1 calc R A 1
C41 C -0.01314(16) 0.2297(4) 1.0665(4) 0.0523(15) Uani 1 1 d . A 1
F4 F -0.0849(3) 0.2230(8) 1.0227(10) 0.092(2) Uani 0.329(6) 1 d PD A 1
F5 F -0.0582(4) 0.2171(8) 1.2008(10) 0.092(2) Uani 0.329(6) 1 d PD A 1
F6 F -0.0564(3) 0.1254(6) 1.0761(10) 0.092(2) Uani 0.329(6) 1 d PD A 1
C42 C -0.0517(2) 0.2036(5) 1.1001(6) 0.092(2) Uani 1 1 d D . .
C43 C -0.00037(16) 0.3002(3) 1.0897(4) 0.0517(15) Uani 1 1 d . . .
H43 H -0.0162 0.3328 1.1279 0.062 Uiso 1 1 calc R A 1
C44 C 0.03636(15) 0.3235(3) 1.0561(4) 0.0488(14) Uani 1 1 d . A .
H44 H 0.0455 0.3725 1.0719 0.059 Uiso 1 1 calc R B 1
F4A F -0.07694(19) 0.1653(4) 1.0239(5) 0.104(2) Uani 0.671(6) 1 d PD A 2
F5A F -0.07826(18) 0.2602(4) 1.1210(6) 0.104(2) Uani 0.671(6) 1 d PD A 2
F6A F -0.04783(18) 0.1673(4) 1.1981(5) 0.104(2) Uani 0.671(6) 1 d PD A 2

loop_
_atom_site_aniso_label
_atom_site_aniso_U_11
_atom_site_aniso_U_22
_atom_site_aniso_U_33
_atom_site_aniso_U_23
_atom_site_aniso_U_13
_atom_site_aniso_U_12
N1 0.041(2) 0.052(3) 0.0305(19) 0.0059(19) 0.0069(18) -0.006(2)
N2 0.042(2) 0.038(3) 0.0341(19) -0.0002(18) 0.0100(18) -0.0011(19)
N3 0.042(3) 0.039(3) 0.038(2) 0.0023(19) 0.0047(19) -0.006(2)
N4 0.041(2) 0.047(3) 0.037(2) 0.007(2) 0.0086(18) -0.002(2)
C1 0.043(3) 0.045(3) 0.032(2) 0.004(2) 0.008(2) -0.003(2)
C2 0.048(3) 0.056(4) 0.037(3) 0.004(2) 0.010(2) -0.007(3)
C3 0.048(3) 0.048(4) 0.037(2) 0.003(2) 0.006(2) -0.003(3)
C4 0.042(3) 0.043(3) 0.035(2) 0.000(2) 0.008(2) -0.006(2)
C5 0.041(3) 0.040(3) 0.035(2) 0.003(2) 0.007(2) -0.001(2)
C6 0.043(3) 0.043(3) 0.033(2) -0.002(2) 0.007(2) 0.000(2)
C7 0.038(3) 0.048(4) 0.041(3) -0.001(2) 0.003(2) 0.002(3)
C8 0.036(3) 0.052(4) 0.040(2) -0.003(2) 0.009(2) -0.003(2)
C9 0.047(3) 0.041(3) 0.037(2) 0.000(2) 0.013(2) 0.002(2)
C10 0.046(3) 0.041(3) 0.030(2) -0.004(2) 0.009(2) -0.002(2)
C11 0.043(3) 0.037(3) 0.038(2) -0.002(2) 0.010(2) -0.002(2)
C12 0.052(3) 0.044(3) 0.037(2) 0.003(2) 0.008(2) -0.002(3)
C13 0.049(3) 0.046(4) 0.037(2) 0.008(2) 0.007(2) -0.002(3)
C14 0.041(3) 0.045(3) 0.036(2) 0.000(2) 0.003(2) -0.004(3)
C15 0.042(3) 0.041(3) 0.040(3) 0.000(2) 0.007(2) -0.002(2)
C16 0.038(3) 0.049(4) 0.033(2) -0.005(2) 0.003(2) -0.003(2)
C17 0.048(3) 0.063(4) 0.037(3) 0.003(3) 0.001(2) -0.005(3)
C18 0.041(3) 0.058(4) 0.042(3) 0.005(3) 0.003(2) -0.007(3)
C19 0.042(3) 0.046(4) 0.044(3) 0.004(2) 0.010(2) -0.003(3)
C20 0.039(3) 0.052(4) 0.036(3) -0.002(2) 0.007(2) -0.001(3)
C21 0.040(3) 0.041(3) 0.038(2) 0.003(2) 0.005(2) -0.002(2)
C22 0.051(3) 0.042(4) 0.049(3) 0.001(3) 0.009(3) 0.008(3)
C23 0.060(4) 0.046(4) 0.043(3) -0.001(3) 0.005(3) 0.000(3)
N5 0.053(3) 0.060(3) 0.045(2) 0.009(2) 0.001(2) -0.002(3)
C24 0.056(4) 0.054(4) 0.041(3) -0.006(3) 0.012(3) -0.004(3)
C25 0.035(3) 0.051(4) 0.039(3) 0.001(2) 0.003(2) -0.002(2)
C26 0.037(3) 0.047(4) 0.036(2) 0.000(2) 0.007(2) -0.002(2)
C27 0.045(3) 0.051(4) 0.045(3) -0.004(3) 0.012(2) 0.001(3)
C28 0.044(3) 0.062(4) 0.048(3) 0.003(3) 0.013(3) 0.005(3)
C29 0.039(3) 0.058(4) 0.054(3) 0.013(3) 0.004(3) -0.006(3)
C30 0.064(5) 0.099(7) 0.088(5) 0.030(5) 0.018(4) -0.015(5)
F1 0.041(3) 0.243(7) 0.185(4) 0.104(5) -0.002(3) -0.015(3)
F2 0.120(4) 0.146(5) 0.128(3) -0.019(3) 0.051(3) -0.087(4)
F3 0.079(3) 0.121(4) 0.118(3) -0.003(3) 0.057(2) -0.029(2)
C31 0.051(4) 0.050(4) 0.057(3) -0.001(3) 0.006(3) -0.005(3)
C32 0.042(3) 0.046(4) 0.054(3) -0.001(3) 0.013(3) 0.000(3)
C33 0.046(3) 0.040(3) 0.031(2) 0.007(2) 0.004(2) 0.000(3)
C34 0.052(3) 0.053(4) 0.045(3) 0.006(3) 0.012(3) 0.004(3)
C35 0.064(4) 0.055(4) 0.038(3) 0.002(3) 0.009(3) 0.005(3)
N6 0.066(3) 0.061(4) 0.043(2) 0.005(2) -0.001(2) -0.001(3)
C36 0.068(4) 0.052(4) 0.037(3) 0.002(3) 0.003(3) 0.008(3)
C37 0.050(3) 0.050(4) 0.045(3) 0.001(3) 0.011(3) 0.004(3)
C38 0.039(3) 0.042(4) 0.042(3) 0.004(2) 0.008(2) -0.003(3)
C39 0.063(4) 0.056(4) 0.089(4) -0.029(3) 0.036(3) -0.018(3)
C40 0.067(4) 0.067(5) 0.094(4) -0.024(4) 0.035(4) -0.023(4)
C41 0.048(3) 0.067(5) 0.043(3) 0.003(3) 0.009(3) -0.019(3)
F4 0.057(3) 0.133(6) 0.089(4) -0.016(4) 0.023(3) -0.035(4)
F5 0.057(3) 0.133(6) 0.089(4) -0.016(4) 0.023(3) -0.035(4)
F6 0.057(3) 0.133(6) 0.089(4) -0.016(4) 0.023(3) -0.035(4)
C42 0.057(3) 0.133(6) 0.089(4) -0.016(4) 0.023(3) -0.035(4)
C43 0.048(3) 0.062(4) 0.046(3) 0.010(3) 0.008(3) 0.001(3)
C44 0.047(3) 0.048(4) 0.051(3) 0.011(3) 0.007(3) 0.001(3)
F4A 0.065(3) 0.144(5) 0.110(3) 0.007(3) 0.035(2) -0.031(3)
F5A 0.065(3) 0.144(5) 0.110(3) 0.007(3) 0.035(2) -0.031(3)
F6A 0.065(3) 0.144(5) 0.110(3) 0.007(3) 0.035(2) -0.031(3)

loop_
_atom_type_symbol
_atom_type_description
_atom_type_scat_dispersion_real
_atom_type_scat_dispersion_imag
_atom_type_scat_source
C C 0.0033 0.0016 'International Tables Vol C Tables 4.2.6.8 and 6.1.1.4'
H H 0.0000 0.0000 'International Tables Vol C Tables 4.2.6.8 and 6.1.1.4'
N N 0.0061 0.0033 'International Tables Vol C Tables 4.2.6.8 and 6.1.1.4'
F F 0.0171 0.0103 'International Tables Vol C Tables 4.2.6.8 and 6.1.1.4'

loop_
_geom_angle_atom_site_label_1
_geom_angle_atom_site_label_2
_geom_angle_atom_site_label_3
_geom_angle
_geom_angle_site_symmetry_1
_geom_angle_site_symmetry_3
_geom_angle_publ_flag
C4 N1 C1 108.6(4) . . ?
C4 N1 H1A 125.7 . . ?
C1 N1 H1A 125.7 . . ?
C9 N2 C6 105.7(4) . . ?
C14 N3 C11 109.4(4) . . ?
C14 N3 H3A 125.3 . . ?
C11 N3 H3A 125.3 . . ?
C19 N4 C16 106.1(4) . . ?
N1 C1 C20 126.0(4) . . ?
N1 C1 C2 107.4(4) . . ?
C20 C1 C2 126.6(4) . . ?
C3 C2 C1 108.7(4) . . ?
C3 C2 H2 125.6 . . ?
C1 C2 H2 125.6 . . ?
C2 C3 C4 107.8(4) . . ?
C2 C3 H3 126.1 . . ?
C4 C3 H3 126.1 . . ?
N1 C4 C5 125.4(4) . . ?
N1 C4 C3 107.4(4) . . ?
C5 C4 C3 127.1(4) . . ?
C6 C5 C4 125.0(4) . . ?
C6 C5 C21 118.7(4) . . ?
C4 C5 C21 116.2(4) . . ?
N2 C6 C5 124.4(4) . . ?
N2 C6 C7 109.3(4) . . ?
C5 C6 C7 125.8(4) . . ?
C8 C7 C6 107.8(4) . . ?
C8 C7 H7 126.1 . . ?
C6 C7 H7 126.1 . . ?
C7 C8 C9 106.7(4) . . ?
C7 C8 H8 126.7 . . ?
C9 C8 H8 126.7 . . ?
N2 C9 C10 126.5(4) . . ?
N2 C9 C8 110.4(4) . . ?
C10 C9 C8 123.0(4) . . ?
C9 C10 C11 126.8(4) . . ?
C9 C10 C26 116.4(4) . . ?
C11 C10 C26 116.8(4) . . ?
N3 C11 C10 125.7(4) . . ?
N3 C11 C12 107.6(4) . . ?
C10 C11 C12 126.7(4) . . ?
C13 C12 C11 107.9(4) . . ?
C13 C12 H12 126.0 . . ?
C11 C12 H12 126.0 . . ?
C12 C13 C14 107.6(4) . . ?
C12 C13 H13 126.2 . . ?
C14 C13 H13 126.2 . . ?
N3 C14 C15 125.5(4) . . ?
N3 C14 C13 107.4(4) . . ?
C15 C14 C13 127.0(4) . . ?
C16 C15 C14 124.5(4) . . ?
C16 C15 C33 118.2(4) . . ?
C14 C15 C33 117.3(4) . . ?
N4 C16 C15 125.4(4) . . ?
N4 C16 C17 109.4(4) . . ?
C15 C16 C17 125.2(4) . . ?
C18 C17 C16 108.0(4) . . ?
C18 C17 H17 126.0 . . ?
C16 C17 H17 126.0 . . ?
C17 C18 C19 106.2(4) . . ?
C17 C18 H18 126.9 . . ?
C19 C18 H18 126.9 . . ?
N4 C19 C20 126.4(5) . . ?
N4 C19 C18 110.2(4) . . ?
C20 C19 C18 123.4(4) . . ?
C19 C20 C1 126.2(4) . . ?
C19 C20 C38 117.8(4) . . ?
C1 C20 C38 115.9(4) . . ?
C22 C21 C25 116.7(4) . . ?
C22 C21 C5 124.1(4) . . ?
C25 C21 C5 119.2(4) . . ?
C23 C22 C21 120.0(5) . . ?
C23 C22 H22 120.0 . . ?
C21 C22 H22 120.0 . . ?
N5 C23 C22 124.0(5) . . ?
N5 C23 H23 118.0 . . ?
C22 C23 H23 118.0 . . ?
C23 N5 C24 116.3(4) . . ?
N5 C24 C25 124.5(5) . . ?
N5 C24 H24 117.7 . . ?
C25 C24 H24 117.7 . . ?
C24 C25 C21 118.5(5) . . ?
C24 C25 H25 120.7 . . ?
C21 C25 H25 120.7 . . ?
C27 C26 C32 119.5(5) . . ?
C27 C26 C10 121.1(5) . . ?
C32 C26 C10 119.3(4) . . ?
C28 C27 C26 119.7(5) . . ?
C28 C27 H27 120.2 . . ?
C26 C27 H27 120.2 . . ?
C29 C28 C27 120.6(5) . . ?
C29 C28 H28 119.7 . . ?
C27 C28 H28 119.7 . . ?
C31 C29 C28 120.5(5) . . ?
C31 C29 C30 119.5(6) . . ?
C28 C29 C30 119.9(6) . . ?
F2 C30 F3 105.0(5) . . ?
F2 C30 F1 104.8(7) . . ?
F3 C30 F1 106.8(7) . . ?
F2 C30 C29 113.4(7) . . ?
F3 C30 C29 113.9(6) . . ?
F1 C30 C29 112.1(6) . . ?
C29 C31 C32 119.2(5) . . ?
C29 C31 H31 120.4 . . ?
C32 C31 H31 120.4 . . ?
C26 C32 C31 120.4(5) . . ?
C26 C32 H32 119.8 . . ?
C31 C32 H32 119.8 . . ?
C37 C33 C34 117.2(4) . . ?
C37 C33 C15 121.7(4) . . ?
C34 C33 C15 121.1(4) . . ?
C35 C34 C33 119.6(5) . . ?
C35 C34 H34 120.2 . . ?
C33 C34 H34 120.2 . . ?
N6 C35 C34 123.9(5) . . ?
N6 C35 H35 118.1 . . ?
C34 C35 H35 118.1 . . ?
C35 N6 C36 116.6(4) . . ?
N6 C36 C37 123.5(5) . . ?
N6 C36 H36 118.3 . . ?
C37 C36 H36 118.3 . . ?
C33 C37 C36 119.2(4) . . ?
C33 C37 H37 120.4 . . ?
C36 C37 H37 120.4 . . ?
C39 C38 C44 117.8(5) . . ?
C39 C38 C20 121.8(5) . . ?
C44 C38 C20 120.3(5) . . ?
C38 C39 C40 121.3(5) . . ?
C38 C39 H39 119.4 . . ?
C40 C39 H39 119.4 . . ?
C41 C40 C39 119.1(6) . . ?
C41 C40 H40 120.5 . . ?
C39 C40 H40 120.5 . . ?
C40 C41 C43 121.6(5) . . ?
C40 C41 C42 118.3(6) . . ?
C43 C41 C42 120.2(6) . . ?
F5 C42 F4A 123.8(8) . . ?
F4A C42 F6A 106.8(7) . . ?
F5 C42 F4 109.8(9) . . ?
F4A C42 F5A 99.8(6) . . ?
F6A C42 F5A 100.9(6) . . ?
F4 C42 F5A 57.7(6) . . ?
F5 C42 F6 110.1(9) . . ?
F4 C42 F6 94.5(8) . . ?
F5 C42 C41 118.5(8) . . ?
F4A C42 C41 117.7(6) . . ?
F6A C42 C41 115.9(6) . . ?
F4 C42 C41 111.8(7) . . ?
F5A C42 C41 113.5(7) . . ?
F6 C42 C41 109.6(7) . . ?
C41 C43 C44 118.8(5) . . ?
C41 C43 H43 120.6 . . ?
C44 C43 H43 120.6 . . ?
C38 C44 C43 121.4(5) . . ?
C38 C44 H44 119.3 . . ?
C43 C44 H44 119.3 . . ?

loop_
_geom_bond_atom_site_label_1
_geom_bond_atom_site_label_2
_geom_bond_distance
_geom_bond_site_symmetry_2
_geom_bond_publ_flag
N1 C4 1.376(6) . ?
N1 C1 1.380(6) . ?
N1 H1A 0.8800 . ?
N2 C9 1.374(5) . ?
N2 C6 1.387(5) . ?
N3 C14 1.368(5) . ?
N3 C11 1.372(6) . ?
N3 H3A 0.8800 . ?
N4 C19 1.372(5) . ?
N4 C16 1.383(5) . ?
C1 C20 1.400(6) . ?
C1 C2 1.416(6) . ?
C2 C3 1.347(7) . ?
C2 H2 0.9500 . ?
C3 C4 1.429(6) . ?
C3 H3 0.9500 . ?
C4 C5 1.400(6) . ?
C5 C6 1.388(6) . ?
C5 C21 1.488(6) . ?
C6 C7 1.446(6) . ?
C7 C8 1.344(6) . ?
C7 H7 0.9500 . ?
C8 C9 1.446(6) . ?
C8 H8 0.9500 . ?
C9 C10 1.396(6) . ?
C10 C11 1.413(6) . ?
C10 C26 1.502(6) . ?
C11 C12 1.419(6) . ?
C12 C13 1.369(6) . ?
C12 H12 0.9500 . ?
C13 C14 1.430(6) . ?
C13 H13 0.9500 . ?
C14 C15 1.410(6) . ?
C15 C16 1.396(6) . ?
C15 C33 1.495(6) . ?
C16 C17 1.442(6) . ?
C17 C18 1.351(6) . ?
C17 H17 0.9500 . ?
C18 C19 1.454(6) . ?
C18 H18 0.9500 . ?
C19 C20 1.395(6) . ?
C20 C38 1.486(6) . ?
C21 C22 1.391(6) . ?
C21 C25 1.408(6) . ?
C22 C23 1.375(6) . ?
C22 H22 0.9500 . ?
C23 N5 1.327(6) . ?
C23 H23 0.9500 . ?
N5 C24 1.343(6) . ?
C24 C25 1.376(6) . ?
C24 H24 0.9500 . ?
C25 H25 0.9500 . ?
C26 C27 1.387(6) . ?
C26 C32 1.389(7) . ?
C27 C28 1.384(7) . ?
C27 H27 0.9500 . ?
C28 C29 1.380(7) . ?
C28 H28 0.9500 . ?
C29 C31 1.373(7) . ?
C29 C30 1.474(8) . ?
C30 F2 1.322(8) . ?
C30 F3 1.328(7) . ?
C30 F1 1.331(8) . ?
C31 C32 1.398(7) . ?
C31 H31 0.9500 . ?
C32 H32 0.9500 . ?
C33 C37 1.384(6) . ?
C33 C34 1.402(6) . ?
C34 C35 1.370(7) . ?
C34 H34 0.9500 . ?
C35 N6 1.338(6) . ?
C35 H35 0.9500 . ?
N6 C36 1.342(6) . ?
C36 C37 1.394(6) . ?
C36 H36 0.9500 . ?
C37 H37 0.9500 . ?
C38 C39 1.383(7) . ?
C38 C44 1.384(7) . ?
C39 C40 1.394(7) . ?
C39 H39 0.9500 . ?
C40 C41 1.363(7) . ?
C40 H40 0.9500 . ?
C41 C43 1.367(7) . ?
C41 C42 1.466(8) . ?
F4 C42 1.350(11) . ?
F5 C42 1.264(11) . ?
F6 C42 1.456(11) . ?
C42 F4A 1.317(8) . ?
C42 F6A 1.318(8) . ?
C42 F5A 1.400(9) . ?
C43 C44 1.396(6) . ?
C43 H43 0.9500 . ?
C44 H44 0.9500 . ?
